data_7104095
loop_
_publ_author_name
'Ma, Shengming'
'Hao, Xueshi'
'Huang, Xian'

_publ_section_title
;
 Highly regio- and stereoselective four-component iodoamination of
 Se-substituted allenes. an efficient synthesis of
 N-(3-organoseleno-2-iodo-2(Z)-propenyl) acetamides
;
_journal_coden_ASTM CHCOFS
_journal_issue 9
_journal_name_full
;
 Chemical Communications (Cambridge, United Kingdom)
;
_journal_page_first 1082
_journal_page_last 1083
_journal_paper_doi 10.1039/b300879g
_journal_year 2003
_chemical_formula_sum 'C11 H12 I N O Se'
_chemical_formula_weight 380.08
_space_group_IT_number 14
_symmetry_cell_setting monoclinic
_symmetry_space_group_name_Hall '-P 2ybc'
_symmetry_space_group_name_H-M 'P 1 21/c 1'
_atom_sites_solution_hydrogens geom
_atom_sites_solution_primary direct
_atom_sites_solution_secondary difmap
_audit_creation_method SHELXL-97
_cell_angle_alpha 90.00
_cell_angle_beta 114.263(2)
_cell_angle_gamma 90.00
_cell_formula_units_Z 4
_cell_length_a 10.9005(10)
_cell_length_b 13.2791(12)
_cell_length_c 9.8573(9)
_cell_measurement_reflns_used 2160
_cell_measurement_temperature 293(2)
_cell_measurement_theta_max 47.733
_cell_measurement_theta_min 5.120
_cell_volume 1300.8(2)
_computing_cell_refinement 'Bruker SMART'
_computing_data_collection 'Bruker SMART'
_computing_data_reduction 'Bruker SHELXTL'
_computing_molecular_graphics 'Bruker SHELXTL'
_computing_publication_material 'Bruker SHELXTL'
_computing_structure_refinement 'SHELXL-97 (Sheldrick, 1997)'
_computing_structure_solution 'SHELXS-97 (Sheldrick, 1990)'
_diffrn_ambient_temperature 293(2)
_diffrn_measured_fraction_theta_full 0.943
_diffrn_measured_fraction_theta_max 0.943
_diffrn_measurement_device_type 'CCD area detector'
_diffrn_measurement_method 'phi and omega scans'
_diffrn_radiation_monochromator graphite
_diffrn_radiation_source 'fine-focus sealed tube'
_diffrn_radiation_type MoK\a
_diffrn_radiation_wavelength 0.71073
_diffrn_reflns_av_R_equivalents 0.0719
_diffrn_reflns_av_sigmaI/netI 0.0738
_diffrn_reflns_limit_h_max 14
_diffrn_reflns_limit_h_min -14
_diffrn_reflns_limit_k_max 11
_diffrn_reflns_limit_k_min -17
_diffrn_reflns_limit_l_max 13
_diffrn_reflns_limit_l_min -13
_diffrn_reflns_number 7761
_diffrn_reflns_theta_full 28.22
_diffrn_reflns_theta_max 28.22
_diffrn_reflns_theta_min 2.05
_exptl_absorpt_coefficient_mu 5.236
_exptl_absorpt_correction_T_max 1.0000
_exptl_absorpt_correction_T_min 0.5625
_exptl_absorpt_correction_type sadabs
_exptl_crystal_colour colourless
_exptl_crystal_density_diffrn 1.941
_exptl_crystal_density_method 'not measured'
_exptl_crystal_F_000 720
_exptl_crystal_size_max 0.435
_exptl_crystal_size_mid 0.212
_exptl_crystal_size_min 0.164
_refine_diff_density_max 1.048
_refine_diff_density_min -0.619
_refine_diff_density_rms 0.125
_refine_ls_extinction_method none
_refine_ls_goodness_of_fit_ref 0.827
_refine_ls_hydrogen_treatment mixed
_refine_ls_matrix_type full
_refine_ls_number_parameters 153
_refine_ls_number_reflns 3019
_refine_ls_number_restraints 0
_refine_ls_restrained_S_all 0.827
_refine_ls_R_factor_all 0.0617
_refine_ls_R_factor_gt 0.0356
_refine_ls_shift/su_max 0.064
_refine_ls_shift/su_mean 0.002
_refine_ls_structure_factor_coef Fsqd
_refine_ls_weighting_details 'calc w=1/[\s^2^(Fo^2^)+(0.0259P)^2^+0.0000P] where P=(Fo^2^+2Fc^2^)/3'
_refine_ls_weighting_scheme calc
_refine_ls_wR_factor_gt 0.0695
_refine_ls_wR_factor_ref 0.0732
_reflns_number_gt 1845
_reflns_number_total 3019
_reflns_threshold_expression >2sigma(I)
_cod_data_source_file b300879g.txt
_cod_data_source_block cd21142
_cod_depositor_comments
;
The following automatic conversions were performed:
'_symmetry_cell_setting' value 'Monoclinic' changed to 'monoclinic'
according to '/home/saulius/struct/CIF-dictionaries/cif_core.dic'
dictionary named 'cif_core.dic' version 2.4.1 from 2010-06-29.

Automatic conversion script
Id: cif_fix_enum 1527 2010-12-29 10:47:43Z saulius 
;
_cod_original_sg_symbol_H-M P2(1)/c
_cod_original_formula_sum 'C11 H12  N O Se I'
_cod_database_code 7104095

loop_
_symmetry_equiv_pos_as_xyz
'x, y, z'
'-x, y+1/2, -z+1/2'
'-x, -y, -z'
'x, -y-1/2, z-1/2'

loop_
_atom_site_label
_atom_site_type_symbol
_atom_site_fract_x
_atom_site_fract_y
_atom_site_fract_z
_atom_site_U_iso_or_equiv
_atom_site_adp_type
_atom_site_occupancy
_atom_site_symmetry_multiplicity
_atom_site_calc_flag
_atom_site_refinement_flags
_atom_site_disorder_assembly
_atom_site_disorder_group
Se Se 0.67003(5) 1.00119(4) 0.30201(6) 0.06958(18) Uani 1 1 d . . .
I I 0.90349(3) 1.03472(2) 0.14285(3) 0.05992(13) Uani 1 1 d . . .
O1 O 0.8730(3) 0.7980(2) -0.2209(3) 0.0552(7) Uani 1 1 d . . .
C1 C 0.6655(4) 0.9216(4) 0.1397(5) 0.0557(11) Uani 1 1 d . . .
C2 C 0.7464(4) 0.9291(3) 0.0740(4) 0.0476(10) Uani 1 1 d . . .
C3 C 0.7356(5) 0.8607(4) -0.0521(5) 0.0565(12) Uani 1 1 d . . .
N1 N 0.8450(4) 0.7896(3) -0.0085(4) 0.0508(9) Uani 1 1 d . . .
C5 C 0.9029(4) 0.7614(3) -0.0984(5) 0.0453(10) Uani 1 1 d . . .
C6 C 1.0088(4) 0.6806(3) -0.0374(5) 0.0702(13) Uani 1 1 d . . .
H6A H 0.9670 0.6156 -0.0621 0.105 Uiso 1 1 calc R . .
H6B H 1.0535 0.6871 0.0688 0.105 Uiso 1 1 calc R . .
H6C H 1.0732 0.6877 -0.0800 0.105 Uiso 1 1 calc R . .
C7 C 0.5471(4) 0.9208(3) 0.3511(5) 0.0473(10) Uani 1 1 d . . .
C8 C 0.5870(4) 0.8862(3) 0.4941(5) 0.0539(11) Uani 1 1 d . . .
H8 H 0.6733 0.8998 0.5649 0.065 Uiso 1 1 calc R . .
C9 C 0.4996(5) 0.8315(3) 0.5325(5) 0.0644(13) Uani 1 1 d . . .
H9 H 0.5263 0.8089 0.6298 0.077 Uiso 1 1 calc R . .
C10 C 0.3757(6) 0.8104(4) 0.4305(6) 0.0767(15) Uani 1 1 d . . .
H10 H 0.3174 0.7724 0.4574 0.092 Uiso 1 1 calc R . .
C11 C 0.3339(5) 0.8443(4) 0.2863(6) 0.0798(15) Uani 1 1 d . . .
H11 H 0.2478 0.8297 0.2159 0.096 Uiso 1 1 calc R . .
C12 C 0.4205(4) 0.9000(3) 0.2475(5) 0.0632(12) Uani 1 1 d . . .
H12 H 0.3930 0.9235 0.1506 0.076 Uiso 1 1 calc R . .
H1 H 0.600(4) 0.872(3) 0.112(5) 0.087(17) Uiso 1 1 d . . .
H2 H 0.739(4) 0.894(3) -0.129(4) 0.049(12) Uiso 1 1 d . . .
H3 H 0.643(4) 0.823(3) -0.094(5) 0.070(13) Uiso 1 1 d . . .
H4 H 0.872(4) 0.763(3) 0.077(5) 0.065(14) Uiso 1 1 d . . .

loop_
_atom_site_aniso_label
_atom_site_aniso_U_11
_atom_site_aniso_U_22
_atom_site_aniso_U_33
_atom_site_aniso_U_23
_atom_site_aniso_U_13
_atom_site_aniso_U_12
Se 0.0922(4) 0.0631(3) 0.0792(4) -0.0276(3) 0.0612(3) -0.0221(3)
I 0.0733(2) 0.0595(2) 0.0589(2) -0.00360(14) 0.03923(17) -0.01128(15)
O1 0.076(2) 0.0660(19) 0.0317(17) 0.0002(14) 0.0302(16) -0.0006(15)
C1 0.067(3) 0.055(3) 0.055(3) -0.010(2) 0.035(3) -0.010(2)
C2 0.064(3) 0.046(2) 0.042(2) -0.0033(19) 0.031(2) 0.001(2)
C3 0.072(3) 0.063(3) 0.045(3) -0.006(2) 0.035(3) -0.005(3)
N1 0.076(3) 0.051(2) 0.034(2) 0.0010(17) 0.032(2) 0.0030(18)
C5 0.059(3) 0.040(2) 0.042(3) -0.0110(19) 0.025(2) -0.014(2)
C6 0.084(3) 0.071(3) 0.061(3) -0.007(3) 0.035(3) 0.010(3)
C7 0.051(3) 0.049(2) 0.050(3) -0.005(2) 0.029(2) 0.007(2)
C8 0.062(3) 0.052(3) 0.046(3) -0.006(2) 0.020(2) 0.012(2)
C9 0.091(4) 0.056(3) 0.056(3) 0.004(2) 0.040(3) 0.009(3)
C10 0.098(4) 0.068(3) 0.091(4) -0.003(3) 0.067(4) -0.007(3)
C11 0.059(3) 0.101(4) 0.083(4) -0.003(3) 0.033(3) -0.013(3)
C12 0.065(3) 0.077(3) 0.050(3) 0.009(2) 0.025(3) 0.006(2)

loop_
_atom_type_symbol
_atom_type_description
_atom_type_scat_dispersion_real
_atom_type_scat_dispersion_imag
_atom_type_scat_source
C C 0.0033 0.0016 'International Tables Vol C Tables 4.2.6.8 and 6.1.1.4'
H H 0.0000 0.0000 'International Tables Vol C Tables 4.2.6.8 and 6.1.1.4'
N N 0.0061 0.0033 'International Tables Vol C Tables 4.2.6.8 and 6.1.1.4'
Se Se -0.0929 2.2259 'International Tables Vol C Tables 4.2.6.8 and 6.1.1.4'
I I -0.4742 1.8119 'International Tables Vol C Tables 4.2.6.8 and 6.1.1.4'
O O 0.0106 0.0060 'International Tables Vol C Tables 4.2.6.8 and 6.1.1.4'

loop_
_geom_angle_atom_site_label_1
_geom_angle_atom_site_label_2
_geom_angle_atom_site_label_3
_geom_angle
_geom_angle_site_symmetry_1
_geom_angle_site_symmetry_3
_geom_angle_publ_flag
C1 Se C7 97.08(18) . . ?
C2 C1 Se 126.2(4) . . ?
C1 C2 C3 121.9(4) . . ?
C1 C2 I 121.5(3) . . ?
C3 C2 I 116.6(3) . . ?
N1 C3 C2 112.0(4) . . ?
C5 N1 C3 123.0(4) . . ?
O1 C5 N1 122.7(4) . . ?
O1 C5 C6 121.9(4) . . ?
N1 C5 C6 115.3(4) . . ?
C12 C7 C8 119.7(4) . . ?
C12 C7 Se 121.3(3) . . ?
C8 C7 Se 119.0(3) . . ?
C9 C8 C7 119.9(4) . . ?
C10 C9 C8 120.3(5) . . ?
C9 C10 C11 120.6(5) . . ?
C12 C11 C10 119.4(5) . . ?
C7 C12 C11 120.1(4) . . ?

loop_
_geom_bond_atom_site_label_1
_geom_bond_atom_site_label_2
_geom_bond_distance
_geom_bond_site_symmetry_2
_geom_bond_publ_flag
Se C1 1.902(4) . ?
Se C7 1.923(4) . ?
I C2 2.099(4) . ?
O1 C5 1.215(4) . ?
C1 C2 1.295(5) . ?
C2 C3 1.504(6) . ?
C3 N1 1.441(6) . ?
N1 C5 1.336(5) . ?
C5 C6 1.508(5) . ?
C7 C12 1.366(5) . ?
C7 C8 1.373(5) . ?
C8 C9 1.369(6) . ?
C9 C10 1.341(6) . ?
C10 C11 1.379(7) . ?
C11 C12 1.371(6) . ?

loop_
_geom_torsion_atom_site_label_1
_geom_torsion_atom_site_label_2
_geom_torsion_atom_site_label_3
_geom_torsion_atom_site_label_4
_geom_torsion
_geom_torsion_site_symmetry_1
_geom_torsion_site_symmetry_2
_geom_torsion_site_symmetry_3
_geom_torsion_site_symmetry_4
_geom_torsion_publ_flag
C7 Se C1 C2 -168.1(4) . . . . ?
Se C1 C2 C3 178.8(3) . . . . ?
Se C1 C2 I 0.8(6) . . . . ?
C1 C2 C3 N1 -108.7(5) . . . . ?
I C2 C3 N1 69.4(4) . . . . ?
C2 C3 N1 C5 -142.4(4) . . . . ?
C3 N1 C5 O1 4.4(6) . . . . ?
C3 N1 C5 C6 -175.6(4) . . . . ?
C1 Se C7 C12 -56.0(4) . . . . ?
C1 Se C7 C8 125.6(3) . . . . ?
C12 C7 C8 C9 -0.4(6) . . . . ?
Se C7 C8 C9 178.0(3) . . . . ?
C7 C8 C9 C10 0.9(6) . . . . ?
C8 C9 C10 C11 -0.8(7) . . . . ?
C9 C10 C11 C12 0.1(8) . . . . ?
C8 C7 C12 C11 -0.2(6) . . . . ?
Se C7 C12 C11 -178.6(3) . . . . ?
C10 C11 C12 C7 0.4(7) . . . . ?

loop_
_cod_related_entry_id
_cod_related_entry_database
_cod_related_entry_code
1 ChemSpider 9432509
